data_4128115
loop_
_publ_author_name
'Du, Kang'
'Thorarinsdottir, Agnes E.'
'Harris, T. David'

_publ_section_title
;
 Selective Binding and Quantitation of Calcium with a Cobalt-Based
 Magnetic Resonance Probe.
;
_journal_issue 17
_journal_name_full 'Journal of the American Chemical Society'
_journal_page_first 7163
_journal_page_last 7172
_journal_paper_doi 10.1021/jacs.9b02661
_journal_volume 141
_journal_year 2019
_chemical_formula_moiety '2(C26 H36 Co N4 Na O9), N O3'
_chemical_formula_sum 'C52 H72 Co2 N9 Na2 O21'
_chemical_formula_weight 1323.02
_space_group_crystal_system cubic
_space_group_IT_number 206
_space_group_name_Hall '-I 2b 2c 3'
_space_group_name_H-M_alt 'I a -3'
_symmetry_space_group_name_Hall '-I 2b 2c 3'
_symmetry_space_group_name_H-M 'I a -3'
_atom_sites_solution_hydrogens mixed
_audit_creation_date 2018-08-14
_audit_creation_method
;
Olex2 1.2
(compiled 2018.05.29 svn.r3508 for OlexSys, GUI svn.r5506)
;
_cell_angle_alpha 90
_cell_angle_beta 90
_cell_angle_gamma 90
_cell_formula_units_Z 24
_cell_length_a 34.793(3)
_cell_length_b 34.793(3)
_cell_length_c 34.793(3)
_cell_measurement_reflns_used 9143
_cell_measurement_temperature 100(2)
_cell_measurement_theta_max 21.85
_cell_measurement_theta_min 2.62
_cell_volume 42119(6)
_computing_cell_refinement 'SAINT V8.38A (?, 2016)'
_computing_data_reduction 'SAINT V8.38A (?, 2016)'
_computing_molecular_graphics 'Olex2 (Dolomanov et al., 2009)'
_computing_publication_material 'Olex2 (Dolomanov et al., 2009)'
_computing_structure_refinement 'ShelXL (Sheldrick, 2015)'
_computing_structure_solution 'SHELXT 2014/5 (Sheldrick, 2014)'
_diffrn_ambient_temperature 100.0
_diffrn_measured_fraction_theta_full 0.998
_diffrn_measured_fraction_theta_max 0.999
_diffrn_measurement_device_type 'Bruker APEX-II CCD'
_diffrn_measurement_method '\f and \w scans'
_diffrn_radiation_type MoK\a
_diffrn_radiation_wavelength 0.71073
_diffrn_reflns_av_R_equivalents 0.1046
_diffrn_reflns_av_unetI/netI 0.0179
_diffrn_reflns_Laue_measured_fraction_full 0.998
_diffrn_reflns_Laue_measured_fraction_max 0.999
_diffrn_reflns_limit_h_max 43
_diffrn_reflns_limit_h_min -43
_diffrn_reflns_limit_k_max 43
_diffrn_reflns_limit_k_min -43
_diffrn_reflns_limit_l_max 43
_diffrn_reflns_limit_l_min -43
_diffrn_reflns_number 589157
_diffrn_reflns_point_group_measured_fraction_full 0.998
_diffrn_reflns_point_group_measured_fraction_max 0.999
_diffrn_reflns_theta_full 25.242
_diffrn_reflns_theta_max 26.422
_diffrn_reflns_theta_min 1.434
_diffrn_standards_number 0
_exptl_absorpt_coefficient_mu 0.556
_exptl_absorpt_correction_type none
_exptl_crystal_colour pink
_exptl_crystal_colour_primary pink
_exptl_crystal_density_diffrn 1.252
_exptl_crystal_description block
_exptl_crystal_F_000 16584
_exptl_crystal_size_max 0.153
_exptl_crystal_size_mid 0.117
_exptl_crystal_size_min 0.094
_refine_diff_density_max 1.219
_refine_diff_density_min -1.452
_refine_diff_density_rms 0.180
_refine_ls_extinction_method none
_refine_ls_goodness_of_fit_ref 2.320
_refine_ls_hydrogen_treatment mixed
_refine_ls_matrix_type full
_refine_ls_number_parameters 395
_refine_ls_number_reflns 7229
_refine_ls_number_restraints 44
_refine_ls_restrained_S_all 2.319
_refine_ls_R_factor_all 0.1662
_refine_ls_R_factor_gt 0.1523
_refine_ls_shift/su_max 0.001
_refine_ls_shift/su_mean 0.000
_refine_ls_structure_factor_coef Fsqd
_refine_ls_weighting_details 'w=1/[\s^2^(Fo^2^)+(0.2000P)^2^] where P=(Fo^2^+2Fc^2^)/3'
_refine_ls_weighting_scheme calc
_refine_ls_wR_factor_gt 0.4727
_refine_ls_wR_factor_ref 0.4885
_reflns_Friedel_coverage 0.000
_reflns_number_gt 5967
_reflns_number_total 7229
_reflns_threshold_expression 'I > 2\s(I)'
_cod_data_source_file ja9b02661_si_003.cif
_cod_data_source_block LCoNaNO3
_cod_original_cell_volume 42117(11)
_cod_database_code 4128115
_shelx_shelxl_version_number 2014/7
_shelx_space_group_comment
;
The symmetry employed for this shelxl refinement is uniquely defined
by the following loop, which should always be used as a source of
symmetry information in preference to the above space-group names.
They are only intended as comments.
;
_shelx_estimated_absorpt_t_max 0.950
_shelx_estimated_absorpt_t_min 0.920
_olex2_refinement_description
;
1. Fixed Uiso
 At 1.2 times of:
  All C(H) groups, All C(H,H) groups, All N(H,H) groups
 At 1.5 times of:
  All O(H,H) groups
2. Restrained distances
 C25-O1
 1.43 with sigma of 0.005
 O1-C1
 1.43 with sigma of 0.005
 C2-O2
 1.43 with sigma of 0.005
 O2-C3
 1.43 with sigma of 0.005
 O3-C4
 1.43 with sigma of 0.005
 O3-C5
 1.43 with sigma of 0.005
 C6-O4
 1.43 with sigma of 0.005
 O4-C7
 1.43 with sigma of 0.005
 C1-C2
 1.54 with sigma of 0.005
 C3-C4
 1.54 with sigma of 0.005
 C5-C6
 1.54 with sigma of 0.005
 O11-H11B
 0.96 with sigma of 0.001
 H11A-H11B
 1.55 with sigma of 0.001
 Na1-H11B
 -3 with sigma of 0.02
 Na1-H11A
 -3 with sigma of 0.02
 O11-H11B \\sim O11-H11A
 with sigma of 0.02
3. Rigid bond restraints
 O1, O2, O3, O4, C1, C2, C3, C4, C5, C6
 with sigma for 1-2 distances of 0.01 and sigma for 1-3 distances of 0.01
4. Uiso/Uaniso restraints and constraints
C2 \\sim O2 \\sim C3: within 2A with sigma of 0.04 and sigma for terminal atoms
of 0.08
5.a Secondary CH2 refined with riding coordinates:
 C1(H1C,H1D), C2(H2A,H2B), C3(H3A,H3B), C4(H4C,H4D), C5(H5A,H5B), C6(H6A,H6B),
 C13(H13A,H13B), C14(H14A,H14B), C16(H16A,H16B), C17(H17A,H17B), C18(H18A,H18B),
  C20(H20A,H20B)
5.b Aromatic/amide H refined with riding coordinates:
 C8(H8), C9(H9), C10(H10), C22(H22), C23(H23), C24(H24)
5.c X=CH2 refined with riding coordinates:
 N1(H1A,H1B), N4(H4A,H4B)
;
_olex2_submission_special_instructions 'No special instructions were received'

loop_
_space_group_symop_operation_xyz
'x, y, z'
'-x+1/2, -y, z+1/2'
'-x, y+1/2, -z+1/2'
'x+1/2, -y+1/2, -z'
'z, x, y'
'z+1/2, -x+1/2, -y'
'-z+1/2, -x, y+1/2'
'-z, x+1/2, -y+1/2'
'y, z, x'
'-y, z+1/2, -x+1/2'
'y+1/2, -z+1/2, -x'
'-y+1/2, -z, x+1/2'
'x+1/2, y+1/2, z+1/2'
'-x+1, -y+1/2, z+1'
'-x+1/2, y+1, -z+1'
'x+1, -y+1, -z+1/2'
'z+1/2, x+1/2, y+1/2'
'z+1, -x+1, -y+1/2'
'-z+1, -x+1/2, y+1'
'-z+1/2, x+1, -y+1'
'y+1/2, z+1/2, x+1/2'
'-y+1/2, z+1, -x+1'
'y+1, -z+1, -x+1/2'
'-y+1, -z+1/2, x+1'
'-x, -y, -z'
'x-1/2, y, -z-1/2'
'x, -y-1/2, z-1/2'
'-x-1/2, y-1/2, z'
'-z, -x, -y'
'-z-1/2, x-1/2, y'
'z-1/2, x, -y-1/2'
'z, -x-1/2, y-1/2'
'-y, -z, -x'
'y, -z-1/2, x-1/2'
'-y-1/2, z-1/2, x'
'y-1/2, z, -x-1/2'
'-x+1/2, -y+1/2, -z+1/2'
'x, y+1/2, -z'
'x+1/2, -y, z'
'-x, y, z+1/2'
'-z+1/2, -x+1/2, -y+1/2'
'-z, x, y+1/2'
'z, x+1/2, -y'
'z+1/2, -x, y'
'-y+1/2, -z+1/2, -x+1/2'
'y+1/2, -z, x'
'-y, z, x+1/2'
'y, z+1/2, -x'

loop_
_atom_site_label
_atom_site_type_symbol
_atom_site_fract_x
_atom_site_fract_y
_atom_site_fract_z
_atom_site_U_iso_or_equiv
_atom_site_adp_type
_atom_site_occupancy
_atom_site_site_symmetry_order
_atom_site_calc_flag
_atom_site_refinement_flags_posn
_atom_site_refinement_flags_adp
_atom_site_refinement_flags_occupancy
Co1 Co 0.37552(2) 0.65482(3) 0.40503(3) 0.0451(4) Uani 1 1 d . . .
Na1 Na 0.3636(2) 0.71994(14) 0.47409(17) 0.137(3) Uani 1 1 d D . .
O1 O 0.4439(3) 0.7002(3) 0.5000(3) 0.149(5) Uani 1 1 d D U .
O2 O 0.4125(4) 0.7737(3) 0.4887(5) 0.178(6) Uani 1 1 d D U .
O3 O 0.3424(2) 0.8044(3) 0.4778(2) 0.104(2) Uani 1 1 d D U .
O4 O 0.3063(2) 0.7523(2) 0.4385(2) 0.099(2) Uani 1 1 d D U .
O5 O 0.35528(13) 0.70874(15) 0.40203(14) 0.0518(11) Uani 1 1 d . . .
O6 O 0.32126(13) 0.63740(16) 0.42976(13) 0.0520(11) Uani 1 1 d . . .
O7 O 0.39451(14) 0.65548(16) 0.45980(15) 0.0590(13) Uani 1 1 d . . .
O8 O 0.42833(14) 0.67866(14) 0.38558(16) 0.0574(13) Uani 1 1 d . . .
O11 O 0.3457(4) 0.7158(5) 0.5388(7) 0.248(11) Uani 1 1 d D . .
H11A H 0.3590(13) 0.7275(13) 0.5600(15) 0.371 Uiso 1 1 d DR . .
H11B H 0.3286(10) 0.6968(9) 0.5492(8) 0.371 Uiso 1 1 d DR . .
N1 N 0.49097(17) 0.66544(18) 0.37480(18) 0.0533(14) Uani 1 1 d . . .
H1A H 0.4973 0.6897 0.3780 0.064 Uiso 1 1 calc R . .
H1B H 0.5088 0.6483 0.3695 0.064 Uiso 1 1 calc R . .
N2 N 0.40975(17) 0.60284(18) 0.39285(19) 0.0555(15) Uani 1 1 d . . .
N3 N 0.34435(18) 0.6365(2) 0.35456(18) 0.0597(16) Uani 1 1 d . . .
N4 N 0.25918(17) 0.6265(2) 0.41577(17) 0.0562(15) Uani 1 1 d . . .
H4A H 0.2526 0.6311 0.4397 0.067 Uiso 1 1 calc R . .
H4B H 0.2415 0.6204 0.3987 0.067 Uiso 1 1 calc R . .
C1 C 0.4550(5) 0.7228(5) 0.4674(5) 0.167(6) Uani 1 1 d D U .
H1C H 0.4389 0.7155 0.4451 0.201 Uiso 1 1 calc R . .
H1D H 0.4821 0.7171 0.4608 0.201 Uiso 1 1 calc R . .
C2 C 0.4506(4) 0.7661(5) 0.4751(7) 0.171(6) Uani 1 1 d D U .
H2A H 0.4696 0.7744 0.4945 0.205 Uiso 1 1 calc R . .
H2B H 0.4554 0.7807 0.4511 0.205 Uiso 1 1 calc R . .
C3 C 0.4072(4) 0.8131(3) 0.4990(6) 0.129(5) Uani 1 1 d D U .
H3A H 0.4124 0.8303 0.4769 0.155 Uiso 1 1 calc R . .
H3B H 0.4241 0.8205 0.5207 0.155 Uiso 1 1 calc R . .
C4 C 0.3646(3) 0.8148(5) 0.5107(3) 0.120(4) Uani 1 1 d D U .
H4C H 0.3595 0.7967 0.5320 0.145 Uiso 1 1 calc R . .
H4D H 0.3577 0.8410 0.5193 0.145 Uiso 1 1 calc R . .
C5 C 0.3043(3) 0.7961(4) 0.4901(3) 0.106(3) Uani 1 1 d D U .
H5A H 0.2919 0.8191 0.5014 0.127 Uiso 1 1 calc R . .
H5B H 0.3039 0.7750 0.5092 0.127 Uiso 1 1 calc R . .
C6 C 0.2844(3) 0.7841(3) 0.4525(3) 0.109(4) Uani 1 1 d D U .
H6A H 0.2575 0.7764 0.4574 0.131 Uiso 1 1 calc R . .
H6B H 0.2846 0.8055 0.4338 0.131 Uiso 1 1 calc R . .
C7 C 0.2936(2) 0.7377(2) 0.4024(2) 0.066(2) Uani 1 1 d D . .
C8 C 0.2582(3) 0.7467(3) 0.3859(5) 0.100(4) Uani 1 1 d . . .
H8 H 0.2405 0.7635 0.3982 0.120 Uiso 1 1 calc R . .
C9 C 0.2500(3) 0.7301(3) 0.3509(4) 0.089(3) Uani 1 1 d . . .
H9 H 0.2266 0.7368 0.3386 0.107 Uiso 1 1 calc R . .
C10 C 0.2741(3) 0.7043(3) 0.3328(3) 0.072(2) Uani 1 1 d . . .
H10 H 0.2671 0.6913 0.3098 0.086 Uiso 1 1 calc R . .
C11 C 0.3097(2) 0.6986(3) 0.3510(2) 0.071(2) Uani 1 1 d . . .
C12 C 0.3208(2) 0.7145(3) 0.3854(3) 0.065(2) Uani 1 1 d . . .
C13 C 0.3380(2) 0.6711(3) 0.3315(2) 0.062(2) Uani 1 1 d . . .
H13A H 0.3279 0.6637 0.3060 0.074 Uiso 1 1 calc R . .
H13B H 0.3629 0.6845 0.3276 0.074 Uiso 1 1 calc R . .
C14 C 0.3063(2) 0.6195(2) 0.3654(2) 0.0550(17) Uani 1 1 d . . .
H14A H 0.2864 0.6294 0.3476 0.066 Uiso 1 1 calc R . .
H14B H 0.3075 0.5913 0.3622 0.066 Uiso 1 1 calc R . .
C15 C 0.29486(19) 0.6286(2) 0.40557(19) 0.0498(15) Uani 1 1 d . . .
C16 C 0.3696(3) 0.6068(3) 0.3350(3) 0.073(3) Uani 1 1 d . . .
H16A H 0.3544 0.5919 0.3161 0.088 Uiso 1 1 calc R . .
H16B H 0.3909 0.6196 0.3212 0.088 Uiso 1 1 calc R . .
C17 C 0.3847(3) 0.5817(3) 0.3640(3) 0.072(2) Uani 1 1 d . . .
H17A H 0.4000 0.5612 0.3515 0.086 Uiso 1 1 calc R . .
H17B H 0.3631 0.5692 0.3777 0.086 Uiso 1 1 calc R . .
C18 C 0.4468(2) 0.6133(2) 0.3752(2) 0.0597(19) Uani 1 1 d . . .
H18A H 0.4677 0.5989 0.3882 0.072 Uiso 1 1 calc R . .
H18B H 0.4466 0.6056 0.3478 0.072 Uiso 1 1 calc R . .
C19 C 0.45479(19) 0.65474(18) 0.37797(19) 0.0462(14) Uani 1 1 d . . .
C20 C 0.4138(2) 0.5827(3) 0.4298(3) 0.068(2) Uani 1 1 d . . .
H20A H 0.4244 0.5566 0.4255 0.082 Uiso 1 1 calc R . .
H20B H 0.3883 0.5800 0.4422 0.082 Uiso 1 1 calc R . .
C21 C 0.4402(2) 0.6051(3) 0.4554(3) 0.068(2) Uani 1 1 d . . .
C22 C 0.4751(3) 0.5894(4) 0.4706(4) 0.092(3) Uani 1 1 d . . .
H22 H 0.4823 0.5641 0.4633 0.111 Uiso 1 1 calc R . .
C23 C 0.4988(2) 0.6098(5) 0.4954(4) 0.116(5) Uani 1 1 d . . .
H23 H 0.5212 0.5985 0.5063 0.139 Uiso 1 1 calc R . .
C24 C 0.4887(3) 0.6462(6) 0.5034(6) 0.151(8) Uani 1 1 d . . .
H24 H 0.5058 0.6620 0.5177 0.181 Uiso 1 1 calc R . .
C25 C 0.4540(3) 0.6615(3) 0.4915(3) 0.087(3) Uani 1 1 d D . .
C26 C 0.4288(2) 0.6407(3) 0.4689(2) 0.067(2) Uani 1 1 d . . .
O9 O 0.2500 0.6474(2) 0.5000 0.0642(19) Uani 1 2 d S T P
O10 O 0.2699(4) 0.7017(3) 0.5219(4) 0.136(4) Uani 1 1 d . . .
N5 N 0.2500 0.6833(3) 0.5000 0.068(2) Uani 1 2 d S T P

loop_
_atom_site_aniso_label
_atom_site_aniso_U_11
_atom_site_aniso_U_22
_atom_site_aniso_U_33
_atom_site_aniso_U_23
_atom_site_aniso_U_13
_atom_site_aniso_U_12
Co1 0.0393(6) 0.0493(6) 0.0468(6) 0.0012(3) 0.0056(3) -0.0038(3)
Na1 0.221(7) 0.074(3) 0.115(4) -0.038(3) -0.061(4) 0.033(3)
O1 0.171(10) 0.156(8) 0.122(7) -0.067(6) -0.101(7) 0.066(7)
O2 0.171(10) 0.118(7) 0.246(15) -0.036(9) 0.043(11) -0.019(7)
O3 0.122(5) 0.106(6) 0.085(5) -0.025(4) -0.003(4) -0.022(5)
O4 0.080(4) 0.097(5) 0.120(6) -0.024(4) 0.037(4) 0.002(4)
O5 0.038(2) 0.063(3) 0.055(3) -0.006(2) -0.0027(19) 0.004(2)
O6 0.038(2) 0.075(3) 0.043(2) 0.004(2) -0.0031(18) -0.010(2)
O7 0.045(3) 0.071(3) 0.060(3) 0.002(2) 0.004(2) 0.001(2)
O8 0.044(2) 0.052(3) 0.076(3) 0.012(2) 0.016(2) -0.001(2)
O11 0.117(10) 0.25(2) 0.38(3) -0.08(2) -0.017(14) -0.010(11)
N1 0.046(3) 0.048(3) 0.067(4) 0.008(3) 0.006(3) 0.002(2)
N2 0.050(3) 0.051(3) 0.066(4) 0.007(3) 0.025(3) -0.010(2)
N3 0.053(3) 0.074(4) 0.052(3) -0.002(3) 0.005(3) -0.020(3)
N4 0.043(3) 0.088(4) 0.038(3) -0.002(3) -0.002(2) -0.003(3)
C1 0.152(15) 0.214(15) 0.136(11) -0.062(10) -0.059(11) 0.054(12)
C2 0.151(12) 0.190(11) 0.171(16) -0.047(11) -0.004(12) -0.012(12)
C3 0.122(7) 0.095(7) 0.171(14) 0.019(8) -0.046(8) -0.011(7)
C4 0.160(8) 0.108(9) 0.094(8) -0.030(7) -0.006(7) -0.008(8)
C5 0.121(7) 0.099(8) 0.099(7) -0.009(6) 0.050(6) 0.017(6)
C6 0.075(6) 0.092(7) 0.161(10) -0.042(8) 0.054(6) -0.025(5)
C7 0.048(4) 0.060(4) 0.090(6) 0.000(4) 0.011(4) 0.001(3)
C8 0.044(4) 0.060(5) 0.196(14) -0.007(7) 0.020(6) -0.011(4)
C9 0.049(4) 0.087(6) 0.132(9) 0.003(7) 0.000(5) -0.003(5)
C10 0.061(5) 0.082(6) 0.072(5) 0.008(4) 0.006(4) -0.010(4)
C11 0.040(4) 0.120(7) 0.054(4) 0.031(4) -0.007(3) -0.015(4)
C12 0.047(4) 0.067(5) 0.080(5) 0.022(4) 0.011(4) -0.006(3)
C13 0.054(4) 0.093(6) 0.039(3) 0.014(3) 0.005(3) -0.022(4)
C14 0.057(4) 0.067(4) 0.041(3) -0.003(3) 0.001(3) -0.024(3)
C15 0.038(3) 0.069(4) 0.042(3) 0.002(3) 0.000(2) -0.012(3)
C16 0.069(5) 0.083(6) 0.069(5) -0.020(5) 0.026(4) -0.039(5)
C17 0.066(5) 0.072(5) 0.078(5) -0.024(5) 0.027(4) -0.027(4)
C18 0.052(4) 0.053(4) 0.074(5) 0.002(3) 0.029(3) -0.005(3)
C19 0.047(3) 0.044(3) 0.048(3) 0.012(3) 0.004(3) -0.002(3)
C20 0.059(4) 0.065(5) 0.081(5) 0.020(4) 0.017(4) 0.004(4)
C21 0.050(4) 0.077(5) 0.075(5) 0.031(4) 0.024(4) -0.001(4)
C22 0.067(6) 0.094(7) 0.115(9) 0.035(6) 0.010(6) 0.008(5)
C23 0.024(4) 0.177(13) 0.145(11) 0.086(10) 0.003(5) 0.000(6)
C24 0.040(5) 0.199(17) 0.214(18) 0.106(15) -0.034(8) -0.009(7)
C25 0.055(5) 0.124(9) 0.083(6) 0.023(6) -0.018(4) -0.006(5)
C26 0.045(4) 0.093(6) 0.065(5) 0.004(4) 0.011(3) -0.016(4)
O9 0.060(4) 0.064(5) 0.069(5) 0.000 0.003(4) 0.000
O10 0.137(8) 0.112(7) 0.159(9) -0.027(7) -0.026(7) -0.012(6)
N5 0.066(6) 0.064(6) 0.075(6) 0.000 0.004(5) 0.000

loop_
_atom_type_symbol
_atom_type_description
_atom_type_scat_dispersion_real
_atom_type_scat_dispersion_imag
_atom_type_scat_source
C C 0.0033 0.0016 'International Tables Vol C Tables 4.2.6.8 and 6.1.1.4'
H H 0.0000 0.0000 'International Tables Vol C Tables 4.2.6.8 and 6.1.1.4'
Co Co 0.3494 0.9721 'International Tables Vol C Tables 4.2.6.8 and 6.1.1.4'
N N 0.0061 0.0033 'International Tables Vol C Tables 4.2.6.8 and 6.1.1.4'
Na Na 0.0362 0.0249 'International Tables Vol C Tables 4.2.6.8 and 6.1.1.4'
O O 0.0106 0.0060 'International Tables Vol C Tables 4.2.6.8 and 6.1.1.4'

loop_
_geom_angle_atom_site_label_1
_geom_angle_atom_site_label_2
_geom_angle_atom_site_label_3
_geom_angle
_geom_angle_site_symmetry_1
O5 Co1 Na1 50.02(17) .
O5 Co1 O6 88.6(2) .
O5 Co1 O7 98.8(2) .
O5 Co1 O8 85.5(2) .
O5 Co1 N2 161.0(2) .
O5 Co1 N3 93.3(2) .
O6 Co1 Na1 78.2(2) .
O6 Co1 N2 108.5(2) .
O7 Co1 Na1 49.52(18) .
O7 Co1 O6 85.02(19) .
O7 Co1 O8 90.8(2) .
O7 Co1 N2 90.8(2) .
O7 Co1 N3 159.3(2) .
O8 Co1 Na1 94.1(2) .
O8 Co1 O6 172.2(2) .
O8 Co1 N2 78.01(19) .
O8 Co1 N3 106.9(2) .
N2 Co1 Na1 139.8(2) .
N3 Co1 Na1 136.5(2) .
N3 Co1 O6 78.6(2) .
N3 Co1 N2 82.7(3) .
O1 Na1 Co1 86.9(2) .
O2 Na1 Co1 123.7(4) .
O2 Na1 O1 59.7(4) .
O2 Na1 O4 106.6(4) .
O4 Na1 Co1 92.7(2) .
O4 Na1 O1 161.9(5) .
O5 Na1 Co1 37.02(13) .
O5 Na1 O1 111.4(4) .
O5 Na1 O2 112.3(5) .
O5 Na1 O4 60.8(2) .
O7 Na1 Co1 37.23(14) .
O7 Na1 O1 57.7(2) .
O7 Na1 O2 113.6(4) .
O7 Na1 O4 127.9(3) .
O7 Na1 O5 73.8(2) .
O11 Na1 Co1 133.3(5) .
O11 Na1 O1 86.9(5) .
O11 Na1 O2 91.8(6) .
O11 Na1 O4 106.2(6) .
O11 Na1 O5 154.8(5) .
O11 Na1 O7 104.3(5) .
C1 O1 Na1 83.5(9) .
C25 O1 Na1 112.5(6) .
C25 O1 C1 106.7(11) .
C2 O2 Na1 114.2(9) .
C3 O2 Na1 131.3(10) .
C3 O2 C2 112.5(12) .
C5 O3 C4 108.2(9) .
C6 O4 Na1 125.5(6) .
C7 O4 Na1 120.2(5) .
C7 O4 C6 114.3(7) .
Co1 O5 Na1 93.0(2) .
C12 O5 Co1 118.3(5) .
C12 O5 Na1 120.1(5) .
C15 O6 Co1 115.6(4) .
Co1 O7 Na1 93.2(2) .
C26 O7 Co1 120.7(5) .
C26 O7 Na1 132.3(5) .
C19 O8 Co1 115.9(4) .
Na1 O11 H11A 126(3) .
Na1 O11 H11B 125(2) .
H11A O11 H11B 107.6(17) .
H1A N1 H1B 120.0 .
C19 N1 H1A 120.0 .
C19 N1 H1B 120.0 .
C17 N2 Co1 102.4(5) .
C18 N2 Co1 110.5(4) .
C18 N2 C17 110.3(6) .
C20 N2 Co1 106.0(5) .
C20 N2 C17 113.7(6) .
C20 N2 C18 113.4(7) .
C13 N3 Co1 106.1(5) .
C13 N3 C14 109.2(6) .
C13 N3 C16 113.7(6) .
C14 N3 Co1 110.9(4) .
C14 N3 C16 110.9(6) .
C16 N3 Co1 106.0(5) .
H4A N4 H4B 120.0 .
C15 N4 H4A 120.0 .
C15 N4 H4B 120.0 .
O1 C1 H1C 109.3 .
O1 C1 H1D 109.3 .
O1 C1 C2 111.7(16) .
H1C C1 H1D 107.9 .
C2 C1 H1C 109.3 .
C2 C1 H1D 109.3 .
O2 C2 C1 109.4(14) .
O2 C2 H2A 109.8 .
O2 C2 H2B 109.8 .
C1 C2 H2A 109.8 .
C1 C2 H2B 109.8 .
H2A C2 H2B 108.2 .
O2 C3 H3A 111.1 .
O2 C3 H3B 111.1 .
O2 C3 C4 103.1(10) .
H3A C3 H3B 109.1 .
C4 C3 H3A 111.1 .
C4 C3 H3B 111.1 .
O3 C4 C3 107.4(10) .
O3 C4 H4C 110.2 .
O3 C4 H4D 110.2 .
C3 C4 H4C 110.2 .
C3 C4 H4D 110.2 .
H4C C4 H4D 108.5 .
O3 C5 H5A 111.3 .
O3 C5 H5B 111.3 .
O3 C5 C6 102.6(7) .
H5A C5 H5B 109.2 .
C6 C5 H5A 111.3 .
C6 C5 H5B 111.3 .
O4 C6 C5 105.2(8) .
O4 C6 H6A 110.7 .
O4 C6 H6B 110.7 .
C5 C6 H6A 110.7 .
C5 C6 H6B 110.7 .
H6A C6 H6B 108.8 .
C8 C7 O4 123.9(9) .
C12 C7 O4 112.0(7) .
C12 C7 C8 124.1(9) .
C7 C8 H8 121.5 .
C9 C8 C7 116.9(9) .
C9 C8 H8 121.5 .
C8 C9 H9 118.3 .
C8 C9 C10 123.4(10) .
C10 C9 H9 118.3 .
C9 C10 H10 122.5 .
C9 C10 C11 115.0(10) .
C11 C10 H10 122.5 .
C10 C11 C13 117.2(8) .
C12 C11 C10 125.6(9) .
C12 C11 C13 117.1(7) .
O5 C12 C7 120.9(8) .
O5 C12 C11 124.4(8) .
C11 C12 C7 114.7(8) .
N3 C13 C11 111.7(6) .
N3 C13 H13A 109.3 .
N3 C13 H13B 109.3 .
C11 C13 H13A 109.3 .
C11 C13 H13B 109.3 .
H13A C13 H13B 107.9 .
N3 C14 H14A 109.0 .
N3 C14 H14B 109.0 .
H14A C14 H14B 107.8 .
C15 C14 N3 112.9(6) .
C15 C14 H14A 109.0 .
C15 C14 H14B 109.0 .
O6 C15 N4 121.4(6) .
O6 C15 C14 118.4(6) .
N4 C15 C14 120.1(6) .
N3 C16 H16A 110.1 .
N3 C16 H16B 110.1 .
H16A C16 H16B 108.4 .
C17 C16 N3 108.2(7) .
C17 C16 H16A 110.1 .
C17 C16 H16B 110.1 .
N2 C17 H17A 109.2 .
N2 C17 H17B 109.2 .
C16 C17 N2 112.2(7) .
C16 C17 H17A 109.2 .
C16 C17 H17B 109.2 .
H17A C17 H17B 107.9 .
N2 C18 H18A 109.1 .
N2 C18 H18B 109.1 .
H18A C18 H18B 107.9 .
C19 C18 N2 112.3(6) .
C19 C18 H18A 109.1 .
C19 C18 H18B 109.1 .
O8 C19 N1 121.7(6) .
O8 C19 C18 121.3(6) .
N1 C19 C18 116.9(6) .
N2 C20 H20A 109.8 .
N2 C20 H20B 109.8 .
N2 C20 C21 109.2(6) .
H20A C20 H20B 108.3 .
C21 C20 H20A 109.8 .
C21 C20 H20B 109.8 .
C22 C21 C20 122.6(9) .
C26 C21 C20 119.5(7) .
C26 C21 C22 117.6(10) .
C21 C22 H22 118.8 .
C23 C22 C21 122.5(12) .
C23 C22 H22 118.8 .
C22 C23 H23 121.5 .
C24 C23 C22 116.9(11) .
C24 C23 H23 121.5 .
C23 C24 H24 119.0 .
C23 C24 C25 122.0(16) .
C25 C24 H24 119.0 .
C24 C25 O1 121.1(12) .
C24 C25 C26 121.6(13) .
C26 C25 O1 117.1(8) .
O7 C26 C21 121.5(8) .
O7 C26 C25 119.9(9) .
C21 C26 C25 118.6(8) .
O10 N5 O9 121.9(7) .
O10 N5 O9 121.9(7) 15_545
O10 N5 O10 116.1(14) 15_545

loop_
_geom_bond_atom_site_label_1
_geom_bond_atom_site_label_2
_geom_bond_distance
_geom_bond_site_symmetry_2
Co1 Na1 3.328(5) .
Co1 O5 2.007(5) .
Co1 O6 2.161(5) .
Co1 O7 2.017(5) .
Co1 O8 2.126(5) .
Co1 N2 2.206(6) .
Co1 N3 2.160(6) .
Na1 O1 3.014(12) .
Na1 O2 2.579(15) .
Na1 O4 2.604(10) .
Na1 O5 2.554(7) .
Na1 O7 2.536(7) .
Na1 O11 2.34(2) .
O1 C1 1.433(5) .
O1 C25 1.424(5) .
O2 C2 1.431(5) .
O2 C3 1.429(5) .
O3 C4 1.427(5) .
O3 C5 1.425(5) .
O4 C6 1.428(5) .
O4 C7 1.425(5) .
O5 C12 1.347(10) .
O6 C15 1.283(8) .
O7 C26 1.336(10) .
O8 C19 1.269(8) .
O11 H11A 0.96(2) .
O11 H11B 0.9600(10) .
N1 H1A 0.8800 .
N1 H1B 0.8800 .
N1 C19 1.317(9) .
N2 C17 1.521(12) .
N2 C18 1.473(8) .
N2 C20 1.472(11) .
N3 C13 1.464(11) .
N3 C14 1.498(9) .
N3 C16 1.517(12) .
N4 H4A 0.8800 .
N4 H4B 0.8800 .
N4 C15 1.293(9) .
C1 H1C 0.9900 .
C1 H1D 0.9900 .
C1 C2 1.538(5) .
C2 H2A 0.9900 .
C2 H2B 0.9900 .
C3 H3A 0.9900 .
C3 H3B 0.9900 .
C3 C4 1.539(5) .
C4 H4C 0.9900 .
C4 H4D 0.9900 .
C5 H5A 0.9900 .
C5 H5B 0.9900 .
C5 C6 1.537(5) .
C6 H6A 0.9900 .
C6 H6B 0.9900 .
C7 C8 1.395(14) .
C7 C12 1.379(12) .
C8 H8 0.9500 .
C8 C9 1.376(18) .
C9 H9 0.9500 .
C9 C10 1.381(16) .
C10 H10 0.9500 .
C10 C11 1.405(12) .
C11 C12 1.374(13) .
C11 C13 1.529(14) .
C13 H13A 0.9900 .
C13 H13B 0.9900 .
C14 H14A 0.9900 .
C14 H14B 0.9900 .
C14 C15 1.488(9) .
C16 H16A 0.9900 .
C16 H16B 0.9900 .
C16 C17 1.433(16) .
C17 H17A 0.9900 .
C17 H17B 0.9900 .
C18 H18A 0.9900 .
C18 H18B 0.9900 .
C18 C19 1.472(10) .
C20 H20A 0.9900 .
C20 H20B 0.9900 .
C20 C21 1.499(14) .
C21 C22 1.433(14) .
C21 C26 1.380(14) .
C22 H22 0.9500 .
C22 C23 1.39(2) .
C23 H23 0.9500 .
C23 C24 1.35(3) .
C24 H24 0.9500 .
C24 C25 1.380(15) .
C25 C26 1.385(13) .
O9 N5 1.249(13) .
O10 N5 1.214(11) .
N5 O10 1.214(11) 15_545

loop_
_smtbx_masks_void_nr
_smtbx_masks_void_average_x
_smtbx_masks_void_average_y
_smtbx_masks_void_average_z
_smtbx_masks_void_volume
_smtbx_masks_void_count_electrons
1 -0.367 -0.998 -0.309 11183.6 3044.9
